data_4106981
loop_
_publ_author_name
'Ryo Shintani'
'Kohei Moriya'
'Tamio Hayashi'

_publ_section_title
;
 Palladium-Catalyzed Enantioselective Desymmetrization of
 Silacyclobutanes: Construction of Silacycles Possessing a
 Tetraorganosilicon Stereocenter
;
_journal_name_full 'Journal of the American Chemical Society'
_journal_page_first 16440
_journal_page_last 16443
_journal_paper_doi 10.1021/ja208621x
_journal_volume 133
_journal_year 2011
_chemical_formula_moiety 'C25 H27 B O3 Si '
_chemical_formula_sum 'C25 H27 B O3 Si'
_chemical_formula_weight 414.38
_space_group_IT_number 2
_symmetry_cell_setting triclinic
_symmetry_Int_Tables_number 2
_symmetry_space_group_name_Hall '-P 1'
_symmetry_space_group_name_H-M 'P -1'
_cell_angle_alpha 81.4897(15)
_cell_angle_beta 72.9482(13)
_cell_angle_gamma 77.9686(13)
_cell_formula_units_Z 2
_cell_length_a 8.60096(17)
_cell_length_b 9.3243(2)
_cell_length_c 14.1840(3)
_cell_measurement_reflns_used 7992
_cell_measurement_temperature 93.1
_cell_measurement_theta_max 68.2
_cell_measurement_theta_min 3.3
_cell_volume 1059.03(4)
_computing_cell_refinement PROCESS-AUTO
_computing_data_collection PROCESS-AUTO
_computing_data_reduction CrystalStructure
_computing_publication_material 'CrystalStructure 3.8'
_computing_structure_refinement CRYSTALS
_computing_structure_solution SIR92
_diffrn_ambient_temperature 93(1)
_diffrn_detector_area_resol_mean 10.00
_diffrn_measured_fraction_theta_full 0.965
_diffrn_measured_fraction_theta_max 0.965
_diffrn_measurement_device_type 'Rigaku RAXIS-RAPID'
_diffrn_measurement_method \w
_diffrn_radiation_type 'Cu K\a'
_diffrn_radiation_wavelength 1.54187
_diffrn_reflns_av_R_equivalents 0.065
_diffrn_reflns_limit_h_max 10
_diffrn_reflns_limit_h_min -10
_diffrn_reflns_limit_k_max 11
_diffrn_reflns_limit_k_min -10
_diffrn_reflns_limit_l_max 17
_diffrn_reflns_limit_l_min -17
_diffrn_reflns_number 10034
_diffrn_reflns_theta_full 68.22
_diffrn_reflns_theta_max 68.22
_exptl_absorpt_coefficient_mu 1.170
_exptl_absorpt_correction_T_max 0.791
_exptl_absorpt_correction_T_min 0.575
_exptl_absorpt_correction_type multi-scan
_exptl_absorpt_process_details
;
    Higashi, T. (1995). Program for Absorption Correction.
    Rigaku Corporation, Tokyo, Japan.
;
_exptl_crystal_colour colorless
_exptl_crystal_density_diffrn 1.299
_exptl_crystal_description chip
_exptl_crystal_F_000 440.00
_exptl_crystal_size_max 0.20
_exptl_crystal_size_mid 0.20
_exptl_crystal_size_min 0.20
_refine_diff_density_max 1.37
_refine_diff_density_min -1.12
_refine_ls_extinction_method none
_refine_ls_goodness_of_fit_ref 0.946
_refine_ls_hydrogen_treatment refall
_refine_ls_number_parameters 298
_refine_ls_number_reflns 7322
_refine_ls_R_factor_gt 0.0656
_refine_ls_shift/su_max 0.0000
_refine_ls_structure_factor_coef F
_refine_ls_weighting_details 'w = 1/[0.0010Fo^2^ + 3.0000\s(Fo^2^) + 0.5000]'
_refine_ls_weighting_scheme calc
_refine_ls_wR_factor_ref 0.0968
_reflns_number_gt 7267
_reflns_number_total 3748
_reflns_threshold_expression F^2^>2.0\s(F^2^)
_cod_data_source_file ja208621x_si_002.cif
_cod_data_source_block '_10829yuki'
_cod_original_formula_sum 'C25 H27 B O3 Si '
_cod_database_code 4106981

loop_
_symmetry_equiv_pos_site_id
_symmetry_equiv_pos_as_xyz
1 +X,+Y,+Z
2 -X,-Y,-Z

loop_
_atom_site_label
_atom_site_type_symbol
_atom_site_fract_x
_atom_site_fract_y
_atom_site_fract_z
_atom_site_U_iso_or_equiv
_atom_site_adp_type
_atom_site_occupancy
_atom_site_symmetry_multiplicity
_atom_site_calc_flag
_atom_site_refinement_flags
Si(1) Si 0.03659(10) 0.28529(10) 0.69960(7) 0.0287(2) Uani 1.00 1 d .
O(2) O 0.4759(2) 0.3543(2) 0.59648(15) 0.0305(6) Uani 1.00 1 d .
O(1) O 0.3259(2) -0.0665(2) 0.34269(16) 0.0349(7) Uani 1.00 1 d .
O(3) O 0.2687(2) 0.5304(2) 0.54996(15) 0.0337(6) Uani 1.00 1 d .
C(10) C 0.3715(3) 0.3422(3) 0.8377(2) 0.0298(9) Uani 1.00 1 d .
C(12) C 0.1816(3) 0.4003(3) 0.7200(2) 0.0250(9) Uani 1.00 1 d .
C(9) C 0.4118(3) 0.2665(3) 0.9202(2) 0.0334(10) Uani 1.00 1 d .
C(2) C -0.0967(3) 0.5354(3) 0.8292(2) 0.0320(10) Uani 1.00 1 d .
C(24) C 0.2472(3) 0.0577(3) 0.5850(2) 0.0330(10) Uani 1.00 1 d .
C(5) C 0.0325(3) 0.1573(3) 0.8168(2) 0.0304(9) Uani 1.00 1 d .
C(1) C 0.0704(3) 0.5547(3) 0.7550(2) 0.0272(9) Uani 1.00 1 d .
C(6) C 0.1621(3) 0.1953(3) 0.8573(2) 0.0290(9) Uani 1.00 1 d .
C(22) C 0.2521(3) 0.0175(3) 0.4214(2) 0.0283(9) Uani 1.00 1 d .
C(20) C 0.0629(3) 0.2163(3) 0.5039(2) 0.0315(10) Uani 1.00 1 d .
C(21) C 0.1255(3) 0.1370(3) 0.4214(2) 0.0320(10) Uani 1.00 1 d .
C(19) C 0.1196(3) 0.1813(3) 0.5892(2) 0.0297(10) Uani 1.00 1 d .
C(11) C 0.2432(3) 0.3108(3) 0.8056(2) 0.0272(9) Uani 1.00 1 d .
C(13) C 0.1685(3) 0.6411(3) 0.7923(2) 0.0312(10) Uani 1.00 1 d .
C(14) C 0.2886(3) 0.7132(3) 0.7247(2) 0.0336(10) Uani 1.00 1 d .
C(3) C -0.2251(3) 0.5111(3) 0.7807(2) 0.0356(10) Uani 1.00 1 d .
C(16) C 0.3745(3) 0.7790(3) 0.8568(2) 0.0367(10) Uani 1.00 1 d .
C(8) C 0.3281(3) 0.1547(3) 0.9730(2) 0.0338(10) Uani 1.00 1 d .
C(18) C 0.1512(3) 0.6447(3) 0.8929(2) 0.0357(10) Uani 1.00 1 d .
C(15) C 0.3908(3) 0.7805(3) 0.7569(2) 0.0358(10) Uani 1.00 1 d .
C(7) C 0.2052(3) 0.1188(3) 0.9411(2) 0.0311(10) Uani 1.00 1 d .
C(23) C 0.3102(3) -0.0228(3) 0.5046(2) 0.0323(10) Uani 1.00 1 d .
C(4) C -0.1592(3) 0.4113(3) 0.6954(2) 0.0305(9) Uani 1.00 1 d .
C(17) C 0.2535(4) 0.7134(3) 0.9239(2) 0.0401(11) Uani 1.00 1 d .
C(25) C 0.2752(4) -0.0186(3) 0.2543(2) 0.0417(11) Uani 1.00 1 d .
B(1) B 0.3143(4) 0.4298(4) 0.6207(2) 0.0261(10) Uani 1.00 1 d .
H(1) H 0.0454 0.6106 0.6980 0.031 Uiso 1.00 1 c R
H(2) H -0.0772 0.4526 0.8747 0.038 Uiso 1.00 1 c R
H(3) H -0.1385 0.6213 0.8637 0.038 Uiso 1.00 1 c R
H(4) H -0.3069 0.4666 0.8300 0.043 Uiso 1.00 1 c R
H(5) H -0.2744 0.6047 0.7564 0.043 Uiso 1.00 1 c R
H(6) H -0.1397 0.4729 0.6350 0.037 Uiso 1.00 1 c R
H(7) H -0.2395 0.3541 0.6973 0.036 Uiso 1.00 1 c R
H(8) H -0.0735 0.1723 0.8630 0.036 Uiso 1.00 1 c R
H(9) H 0.0611 0.0577 0.8017 0.036 Uiso 1.00 1 c R
H(10) H 0.1483 0.0417 0.9765 0.037 Uiso 1.00 1 c R
H(11) H 0.3544 0.1042 1.0311 0.041 Uiso 1.00 1 c R
H(12) H 0.4988 0.2890 0.9409 0.041 Uiso 1.00 1 c R
H(13) H 0.4301 0.4178 0.8017 0.035 Uiso 1.00 1 c R
H(14) H 0.2999 0.7148 0.6559 0.041 Uiso 1.00 1 c R
H(15) H 0.4733 0.8276 0.7103 0.042 Uiso 1.00 1 c R
H(16) H 0.4447 0.8247 0.8789 0.045 Uiso 1.00 1 c R
H(17) H 0.2407 0.7132 0.9928 0.048 Uiso 1.00 1 c R
H(18) H 0.0678 0.5992 0.9399 0.042 Uiso 1.00 1 c R
H(19) H -0.0223 0.2993 0.5029 0.038 Uiso 1.00 1 c R
H(20) H 0.0814 0.1624 0.3659 0.040 Uiso 1.00 1 c R
H(21) H 0.3941 -0.1069 0.5053 0.039 Uiso 1.00 1 c R
H(22) H 0.2909 0.0299 0.6405 0.041 Uiso 1.00 1 c R
H(23) H 0.1844 -0.0629 0.2559 0.051 Uiso 1.00 1 c R
H(24) H 0.3642 -0.0460 0.1984 0.052 Uiso 1.00 1 c R
H(25) H 0.2430 0.0855 0.2498 0.052 Uiso 1.00 1 c R
H(26) H 0.5096 0.2764 0.6513 0.036 Uiso 1.00 1 c R
H(27) H 0.3510 0.5608 0.4881 0.038 Uiso 1.00 1 c R

loop_
_atom_site_aniso_label
_atom_site_aniso_U_11
_atom_site_aniso_U_22
_atom_site_aniso_U_33
_atom_site_aniso_U_12
_atom_site_aniso_U_13
_atom_site_aniso_U_23
Si(1) 0.0227(4) 0.0315(5) 0.0324(6) -0.0046(4) -0.0090(4) -0.0012(4)
O(2) 0.0246(11) 0.0316(13) 0.0320(13) -0.0033(10) -0.0069(10) 0.0036(10)
O(1) 0.0381(13) 0.0354(14) 0.0319(14) -0.0010(11) -0.0137(11) -0.0047(11)
O(3) 0.0253(11) 0.0393(14) 0.0300(14) -0.0009(10) -0.0060(10) 0.0070(11)
C(10) 0.0259(17) 0.0287(19) 0.034(2) -0.0051(14) -0.0073(15) 0.0001(16)
C(12) 0.0213(16) 0.0257(18) 0.028(2) -0.0026(13) -0.0081(14) -0.0030(15)
C(9) 0.0235(17) 0.041(2) 0.037(2) -0.0030(15) -0.0135(15) -0.0023(17)
C(2) 0.0308(18) 0.028(2) 0.035(2) -0.0036(15) -0.0048(16) -0.0074(16)
C(24) 0.0325(19) 0.037(2) 0.033(2) -0.0033(16) -0.0157(16) -0.0041(17)
C(5) 0.0318(18) 0.0290(19) 0.029(2) -0.0067(15) -0.0047(15) -0.0040(15)
C(1) 0.0240(17) 0.0295(19) 0.0243(19) -0.0031(14) -0.0039(14) 0.0019(15)
C(6) 0.0272(17) 0.033(2) 0.030(2) -0.0035(15) -0.0114(15) -0.0074(16)
C(22) 0.0274(18) 0.0274(19) 0.032(2) -0.0062(14) -0.0088(16) -0.0039(16)
C(20) 0.0295(18) 0.031(2) 0.035(2) -0.0034(15) -0.0098(16) -0.0046(16)
C(21) 0.0359(19) 0.035(2) 0.028(2) -0.0071(16) -0.0135(16) -0.0014(16)
C(19) 0.0274(18) 0.032(2) 0.037(2) -0.0117(15) -0.0175(16) 0.0032(16)
C(11) 0.0210(16) 0.0301(19) 0.030(2) 0.0020(14) -0.0080(14) -0.0072(16)
C(13) 0.0253(18) 0.0272(19) 0.042(2) 0.0009(14) -0.0123(16) -0.0064(16)
C(14) 0.0317(19) 0.032(2) 0.039(2) -0.0061(16) -0.0161(17) 0.0033(17)
C(3) 0.0279(18) 0.038(2) 0.043(2) -0.0079(16) -0.0095(16) -0.0047(18)
C(16) 0.0256(18) 0.035(2) 0.053(2) -0.0057(15) -0.0141(17) -0.0074(18)
C(8) 0.0358(19) 0.037(2) 0.029(2) -0.0005(16) -0.0148(16) -0.0005(16)
C(18) 0.0262(18) 0.038(2) 0.042(2) -0.0075(16) -0.0026(17) -0.0116(18)
C(15) 0.0286(18) 0.033(2) 0.043(2) -0.0086(15) -0.0075(17) 0.0048(17)
C(7) 0.0338(19) 0.030(2) 0.029(2) -0.0062(15) -0.0089(16) 0.0005(16)
C(23) 0.0324(19) 0.027(2) 0.037(2) -0.0000(15) -0.0131(17) -0.0010(16)
C(4) 0.0267(18) 0.036(2) 0.028(2) -0.0097(15) -0.0057(15) -0.0008(16)
C(17) 0.036(2) 0.048(2) 0.036(2) -0.0116(18) -0.0033(17) -0.0131(19)
C(25) 0.044(2) 0.049(2) 0.035(2) -0.0108(19) -0.0145(18) -0.0006(19)
B(1) 0.0225(19) 0.027(2) 0.030(2) -0.0057(16) -0.0064(17) -0.0060(18)

loop_
_atom_type_symbol
_atom_type_description
_atom_type_scat_dispersion_real
_atom_type_scat_dispersion_imag
_atom_type_scat_source
C C 0.018 0.009
;
International Tables for Crystallography
(1992, Vol. C, Tables 4.2.6.8 and 6.1.1.4)
;
H H 0.000 0.000
;
International Tables for Crystallography
(1992, Vol. C, Table 6.1.1.4)
;
B B 0.009 0.004
;
International Tables for Crystallography
(1992, Vol. C, Tables 4.2.6.8 and 6.1.1.4)
;
O O 0.049 0.032
;
International Tables for Crystallography
(1992, Vol. C, Tables 4.2.6.8 and 6.1.1.4)
;
Si Si 0.254 0.330
;
International Tables for Crystallography
(1992, Vol. C, Tables 4.2.6.8 and 6.1.1.4)
;

loop_
_geom_angle_atom_site_label_1
_geom_angle_atom_site_label_2
_geom_angle_atom_site_label_3
_geom_angle
_geom_angle_publ_flag
C(12) Si(1) C(5) 95.47(15) yes
C(12) Si(1) C(19) 115.11(13) yes
C(12) Si(1) C(4) 107.26(14) yes
C(5) Si(1) C(19) 110.77(14) yes
C(5) Si(1) C(4) 116.26(12) yes
C(19) Si(1) C(4) 111.21(15) yes
C(22) O(1) C(25) 116.8(2) yes
C(9) C(10) C(11) 121.1(2) yes
Si(1) C(12) C(1) 106.9(2) yes
Si(1) C(12) C(11) 103.1(2) yes
Si(1) C(12) B(1) 109.7(2) yes
C(1) C(12) C(11) 110.0(2) yes
C(1) C(12) B(1) 109.2(2) yes
C(11) C(12) B(1) 117.2(2) yes
C(10) C(9) C(8) 120.4(3) yes
C(1) C(2) C(3) 113.7(2) yes
C(19) C(24) C(23) 123.0(3) yes
Si(1) C(5) C(6) 104.9(2) yes
C(12) C(1) C(2) 112.5(2) yes
C(12) C(1) C(13) 110.4(2) yes
C(2) C(1) C(13) 113.3(2) yes
C(5) C(6) C(11) 117.1(2) yes
C(5) C(6) C(7) 123.1(2) yes
C(11) C(6) C(7) 119.7(3) yes
O(1) C(22) C(21) 123.9(3) yes
O(1) C(22) C(23) 116.7(2) yes
C(21) C(22) C(23) 119.4(3) yes
C(21) C(20) C(19) 123.5(2) yes
C(22) C(21) C(20) 119.1(3) yes
Si(1) C(19) C(24) 121.5(2) yes
Si(1) C(19) C(20) 123.9(2) yes
C(24) C(19) C(20) 114.5(2) yes
C(10) C(11) C(12) 123.6(2) yes
C(10) C(11) C(6) 118.4(2) yes
C(12) C(11) C(6) 117.9(3) yes
C(1) C(13) C(14) 119.9(3) yes
C(1) C(13) C(18) 122.5(2) yes
C(14) C(13) C(18) 117.5(3) yes
C(13) C(14) C(15) 121.0(3) yes
C(2) C(3) C(4) 115.6(2) yes
C(15) C(16) C(17) 119.2(3) yes
C(9) C(8) C(7) 119.6(3) yes
C(13) C(18) C(17) 120.8(2) yes
C(14) C(15) C(16) 120.4(3) yes
C(6) C(7) C(8) 120.8(3) yes
C(24) C(23) C(22) 120.4(2) yes
Si(1) C(4) C(3) 113.3(2) yes
C(16) C(17) C(18) 120.9(3) yes
O(2) B(1) O(3) 116.7(2) yes
O(2) B(1) C(12) 124.6(2) yes
O(3) B(1) C(12) 118.6(2) yes
B(1) O(2) H(26) 116.0 no
B(1) O(3) H(27) 121.7 no
C(9) C(10) H(13) 119.9 no
C(11) C(10) H(13) 119.1 no
C(10) C(9) H(12) 120.0 no
C(8) C(9) H(12) 119.6 no
C(1) C(2) H(2) 107.7 no
C(1) C(2) H(3) 108.1 no
C(3) C(2) H(2) 108.9 no
C(3) C(2) H(3) 109.0 no
H(2) C(2) H(3) 109.5 no
C(19) C(24) H(22) 118.0 no
C(23) C(24) H(22) 119.0 no
Si(1) C(5) H(8) 111.1 no
Si(1) C(5) H(9) 110.2 no
C(6) C(5) H(8) 111.0 no
C(6) C(5) H(9) 110.0 no
H(8) C(5) H(9) 109.5 no
C(12) C(1) H(1) 107.0 no
C(2) C(1) H(1) 106.1 no
C(13) C(1) H(1) 107.0 no
C(21) C(20) H(19) 118.7 no
C(19) C(20) H(19) 117.8 no
C(22) C(21) H(20) 119.9 no
C(20) C(21) H(20) 120.9 no
C(13) C(14) H(14) 118.8 no
C(15) C(14) H(14) 120.2 no
C(2) C(3) H(4) 108.1 no
C(2) C(3) H(5) 107.9 no
C(4) C(3) H(4) 107.1 no
C(4) C(3) H(5) 108.6 no
H(4) C(3) H(5) 109.5 no
C(15) C(16) H(16) 120.5 no
C(17) C(16) H(16) 120.2 no
C(9) C(8) H(11) 120.1 no
C(7) C(8) H(11) 120.3 no
C(13) C(18) H(18) 118.7 no
C(17) C(18) H(18) 120.4 no
C(14) C(15) H(15) 120.3 no
C(16) C(15) H(15) 119.3 no
C(6) C(7) H(10) 119.2 no
C(8) C(7) H(10) 120.0 no
C(24) C(23) H(21) 120.4 no
C(22) C(23) H(21) 119.2 no
Si(1) C(4) H(6) 108.2 no
Si(1) C(4) H(7) 108.6 no
C(3) C(4) H(6) 107.8 no
C(3) C(4) H(7) 109.4 no
H(6) C(4) H(7) 109.5 no
C(16) C(17) H(17) 119.6 no
C(18) C(17) H(17) 119.5 no
O(1) C(25) H(23) 109.6 no
O(1) C(25) H(24) 109.7 no
O(1) C(25) H(25) 109.2 no
H(23) C(25) H(24) 109.5 no
H(23) C(25) H(25) 109.5 no
H(24) C(25) H(25) 109.5 no

loop_
_geom_bond_atom_site_label_1
_geom_bond_atom_site_label_2
_geom_bond_distance
_geom_bond_publ_flag
Si(1) C(12) 1.911(3) yes
Si(1) C(5) 1.893(3) yes
Si(1) C(19) 1.845(3) yes
Si(1) C(4) 1.853(3) yes
O(2) B(1) 1.389(3) yes
O(1) C(22) 1.378(3) yes
O(1) C(25) 1.427(4) yes
O(3) B(1) 1.356(4) yes
C(10) C(9) 1.371(4) yes
C(10) C(11) 1.407(5) yes
C(12) C(1) 1.610(4) yes
C(12) C(11) 1.532(4) yes
C(12) B(1) 1.561(4) yes
C(9) C(8) 1.390(4) yes
C(2) C(1) 1.539(3) yes
C(2) C(3) 1.530(5) yes
C(24) C(19) 1.411(4) yes
C(24) C(23) 1.370(4) yes
C(5) C(6) 1.517(5) yes
C(1) C(13) 1.521(5) yes
C(6) C(11) 1.402(4) yes
C(6) C(7) 1.399(4) yes
C(22) C(21) 1.387(4) yes
C(22) C(23) 1.385(5) yes
C(20) C(21) 1.388(4) yes
C(20) C(19) 1.404(5) yes
C(13) C(14) 1.399(4) yes
C(13) C(18) 1.395(5) yes
C(14) C(15) 1.387(5) yes
C(3) C(4) 1.537(4) yes
C(16) C(15) 1.380(5) yes
C(16) C(17) 1.370(4) yes
C(8) C(7) 1.381(5) yes
C(18) C(17) 1.387(5) yes
O(2) H(26) 1.046 no
O(3) H(27) 0.998 no
C(10) H(13) 0.950 no
C(9) H(12) 0.950 no
C(2) H(2) 0.950 no
C(2) H(3) 0.950 no
C(24) H(22) 0.950 no
C(5) H(8) 0.950 no
C(5) H(9) 0.950 no
C(1) H(1) 0.950 no
C(20) H(19) 0.950 no
C(21) H(20) 0.950 no
C(14) H(14) 0.950 no
C(3) H(4) 0.950 no
C(3) H(5) 0.950 no
C(16) H(16) 0.950 no
C(8) H(11) 0.950 no
C(18) H(18) 0.950 no
C(15) H(15) 0.950 no
C(7) H(10) 0.950 no
C(23) H(21) 0.950 no
C(4) H(6) 0.950 no
C(4) H(7) 0.950 no
C(17) H(17) 0.950 no
C(25) H(23) 0.950 no
C(25) H(24) 0.950 no
C(25) H(25) 0.950 no

loop_
_geom_contact_atom_site_label_1
_geom_contact_atom_site_label_2
_geom_contact_distance
_geom_contact_site_symmetry_2
Si(1) O(3) 3.420(2) .
Si(1) C(2) 3.008(3) .
Si(1) C(24) 2.849(3) .
Si(1) C(1) 2.835(3) .
Si(1) C(6) 2.712(3) .
Si(1) C(20) 2.876(3) .
Si(1) C(11) 2.706(3) .
Si(1) C(3) 2.837(3) .
Si(1) B(1) 2.846(3) .
O(2) O(2) 3.556(2) 2_666
O(2) O(1) 3.020(2) 2_656
O(2) O(3) 2.336(2) .
O(2) O(3) 2.818(2) 2_666
O(2) C(10) 3.264(3) .
O(2) C(12) 2.614(3) .
O(2) C(11) 3.078(3) .
O(2) C(23) 3.520(3) 2_656
O(1) O(2) 3.020(2) 2_656
O(1) C(21) 2.440(3) .
O(1) C(23) 2.352(4) .
O(3) Si(1) 3.420(2) .
O(3) O(2) 2.336(2) .
O(3) O(2) 2.818(2) 2_666
O(3) C(12) 2.510(3) .
O(3) C(1) 2.923(3) .
O(3) C(20) 3.497(3) 2_566
O(3) C(13) 3.545(4) .
O(3) C(14) 3.271(4) .
C(10) O(2) 3.264(3) .
C(10) C(12) 2.591(5) .
C(10) C(1) 3.311(4) .
C(10) C(6) 2.413(5) .
C(10) C(13) 3.055(4) .
C(10) C(8) 2.396(4) .
C(10) C(18) 3.117(4) .
C(10) C(7) 2.765(4) .
C(10) B(1) 3.219(5) .
C(12) O(2) 2.614(3) .
C(12) O(3) 2.510(3) .
C(12) C(10) 2.591(5) .
C(12) C(2) 2.619(3) .
C(12) C(5) 2.815(4) .
C(12) C(6) 2.514(4) .
C(12) C(19) 3.170(5) .
C(12) C(13) 2.572(4) .
C(12) C(14) 3.252(4) .
C(12) C(3) 3.322(4) .
C(12) C(18) 3.507(5) .
C(12) C(4) 3.030(4) .
C(9) C(6) 2.782(5) .
C(9) C(11) 2.419(5) .
C(9) C(7) 2.394(5) .
C(2) Si(1) 3.008(3) .
C(2) C(12) 2.619(3) .
C(2) C(5) 3.482(4) .
C(2) C(6) 3.518(4) .
C(2) C(11) 3.182(3) .
C(2) C(13) 2.556(4) .
C(2) C(18) 2.951(5) .
C(2) C(4) 2.595(5) .
C(24) Si(1) 2.849(3) .
C(24) C(5) 3.422(4) .
C(24) C(22) 2.391(5) .
C(24) C(20) 2.368(4) .
C(24) C(21) 2.760(5) .
C(24) C(14) 3.525(4) 1_545
C(24) C(15) 3.567(4) 1_545
C(5) C(12) 2.815(4) .
C(5) C(2) 3.482(4) .
C(5) C(24) 3.422(4) .
C(5) C(19) 3.076(4) .
C(5) C(11) 2.491(4) .
C(5) C(7) 2.564(5) .
C(5) C(4) 3.181(4) .
C(1) Si(1) 2.835(3) .
C(1) O(3) 2.923(3) .
C(1) C(10) 3.311(4) .
C(1) C(6) 3.477(4) .
C(1) C(11) 2.574(4) .
C(1) C(14) 2.528(4) .
C(1) C(3) 2.569(4) .
C(1) C(18) 2.556(5) .
C(1) C(4) 2.969(5) .
C(1) B(1) 2.586(4) .
C(6) Si(1) 2.712(3) .
C(6) C(10) 2.413(5) .
C(6) C(12) 2.514(4) .
C(6) C(9) 2.782(5) .
C(6) C(2) 3.518(4) .
C(6) C(1) 3.477(4) .
C(6) C(8) 2.417(5) .
C(22) C(24) 2.391(5) .
C(22) C(20) 2.392(4) .
C(22) C(19) 2.839(4) .
C(22) C(25) 2.389(5) .
C(20) Si(1) 2.876(3) .
C(20) O(3) 3.497(3) 2_566
C(20) C(24) 2.368(4) .
C(20) C(22) 2.392(4) .
C(20) C(23) 2.743(4) .
C(20) C(4) 3.362(4) .
C(21) O(1) 2.440(3) .
C(21) C(24) 2.760(5) .
C(21) C(19) 2.460(5) .
C(21) C(23) 2.393(4) .
C(21) C(25) 2.799(4) .
C(19) C(12) 3.170(5) .
C(19) C(5) 3.076(4) .
C(19) C(22) 2.839(4) .
C(19) C(21) 2.460(5) .
C(19) C(23) 2.444(4) .
C(19) C(4) 3.051(3) .
C(19) B(1) 3.276(5) .
C(11) Si(1) 2.706(3) .
C(11) O(2) 3.078(3) .
C(11) C(9) 2.419(5) .
C(11) C(2) 3.182(3) .
C(11) C(5) 2.491(4) .
C(11) C(1) 2.574(4) .
C(11) C(13) 3.001(4) .
C(11) C(8) 2.801(4) .
C(11) C(18) 3.375(4) .
C(11) C(7) 2.422(4) .
C(11) B(1) 2.640(4) .
C(13) O(3) 3.545(4) .
C(13) C(10) 3.055(4) .
C(13) C(12) 2.572(4) .
C(13) C(2) 2.556(4) .
C(13) C(11) 3.001(4) .
C(13) C(16) 2.806(5) .
C(13) C(15) 2.424(5) .
C(13) C(17) 2.419(5) .
C(13) B(1) 3.159(5) .
C(14) O(3) 3.271(4) .
C(14) C(12) 3.252(4) .
C(14) C(24) 3.525(4) 1_565
C(14) C(1) 2.528(4) .
C(14) C(16) 2.402(5) .
C(14) C(18) 2.388(4) .
C(14) C(17) 2.753(5) .
C(14) B(1) 3.151(5) .
C(3) Si(1) 2.837(3) .
C(3) C(12) 3.322(4) .
C(3) C(1) 2.569(4) .
C(16) C(13) 2.806(5) .
C(16) C(14) 2.402(5) .
C(16) C(18) 2.399(5) .
C(16) C(7) 3.431(4) 1_565
C(8) C(10) 2.396(4) .
C(8) C(6) 2.417(5) .
C(8) C(11) 2.801(4) .
C(18) C(10) 3.117(4) .
C(18) C(12) 3.507(5) .
C(18) C(2) 2.951(5) .
C(18) C(1) 2.556(5) .
C(18) C(11) 3.375(4) .
C(18) C(14) 2.388(4) .
C(18) C(16) 2.399(5) .
C(18) C(15) 2.758(4) .
C(15) C(24) 3.567(4) 1_565
C(15) C(13) 2.424(5) .
C(15) C(18) 2.758(4) .
C(15) C(17) 2.373(4) .
C(7) C(10) 2.765(4) .
C(7) C(9) 2.394(5) .
C(7) C(5) 2.564(5) .
C(7) C(11) 2.422(4) .
C(7) C(16) 3.431(4) 1_545
C(23) O(2) 3.520(3) 2_656
C(23) O(1) 2.352(4) .
C(23) C(20) 2.743(4) .
C(23) C(21) 2.393(4) .
C(23) C(19) 2.444(4) .
C(23) C(23) 3.342(5) 2_656
C(4) C(12) 3.030(4) .
C(4) C(2) 2.595(5) .
C(4) C(5) 3.181(4) .
C(4) C(1) 2.969(5) .
C(4) C(20) 3.362(4) .
C(4) C(19) 3.051(3) .
C(17) C(13) 2.419(5) .
C(17) C(14) 2.753(5) .
C(17) C(15) 2.373(4) .
C(25) C(22) 2.389(5) .
C(25) C(21) 2.799(4) .
B(1) Si(1) 2.846(3) .
B(1) C(10) 3.219(5) .
B(1) C(1) 2.586(4) .
B(1) C(19) 3.276(5) .
B(1) C(11) 2.640(4) .
B(1) C(13) 3.159(5) .
B(1) C(14) 3.151(5) .
Si(1) H(1) 3.047 .
Si(1) H(2) 2.940 .
Si(1) H(4) 3.263 .
Si(1) H(5) 3.577 .
Si(1) H(6) 2.331 .
Si(1) H(7) 2.336 .
Si(1) H(8) 2.405 .
Si(1) H(9) 2.394 .
Si(1) H(19) 2.958 .
Si(1) H(22) 2.916 .
Si(1) H(23) 2.977 2_556
O(2) H(7) 3.175 1_655
O(2) H(13) 2.952 .
O(2) H(14) 3.503 .
O(2) H(21) 2.761 2_656
O(2) H(22) 3.597 .
O(2) H(27) 2.541 .
O(2) H(27) 1.856 2_666
O(1) H(7) 3.097 2_556
O(1) H(15) 2.975 2_666
O(1) H(20) 2.649 .
O(1) H(21) 2.500 .
O(1) H(22) 3.462 2_656
O(1) H(23) 1.961 .
O(1) H(24) 1.963 .
O(1) H(25) 1.957 .
O(1) H(26) 2.169 2_656
O(3) H(1) 2.482 .
O(3) H(6) 3.492 .
O(3) H(6) 3.139 2_566
O(3) H(7) 3.578 2_566
O(3) H(14) 2.545 .
O(3) H(19) 2.598 2_566
O(3) H(26) 3.265 .
O(3) H(26) 3.428 2_666
O(3) H(27) 3.107 2_666
C(10) H(4) 3.184 1_655
C(10) H(7) 3.369 1_655
C(10) H(11) 3.251 .
C(10) H(12) 2.021 .
C(10) H(18) 3.296 .
C(10) H(24) 3.190 2_656
C(10) H(26) 2.666 .
C(12) H(1) 2.095 .
C(12) H(2) 2.647 .
C(12) H(3) 3.401 .
C(12) H(6) 3.238 .
C(12) H(8) 3.392 .
C(12) H(9) 3.494 .
C(12) H(13) 2.755 .
C(12) H(14) 3.220 .
C(12) H(26) 2.758 .
C(12) H(27) 3.438 .
C(9) H(3) 3.422 2_567
C(9) H(4) 3.215 1_655
C(9) H(10) 3.253 .
C(9) H(11) 2.039 .
C(9) H(13) 2.020 .
C(9) H(16) 3.358 2_667
C(9) H(24) 2.870 2_656
C(2) H(1) 2.021 .
C(2) H(4) 2.036 .
C(2) H(5) 2.034 .
C(2) H(6) 3.038 .
C(2) H(7) 3.319 .
C(2) H(8) 3.321 .
C(2) H(17) 3.303 2_567
C(2) H(18) 2.599 .
C(2) H(18) 3.390 2_567
C(24) H(9) 3.021 .
C(24) H(14) 3.187 1_545
C(24) H(15) 3.272 1_545
C(24) H(19) 3.230 .
C(24) H(21) 2.024 .
C(24) H(21) 3.077 2_656
C(5) H(2) 2.876 .
C(5) H(7) 3.366 .
C(5) H(10) 2.727 .
C(5) H(10) 3.374 2_557
C(5) H(17) 3.214 2_567
C(5) H(22) 3.020 .
C(5) H(23) 2.720 2_556
C(1) H(2) 2.040 .
C(1) H(3) 2.045 .
C(1) H(4) 3.341 .
C(1) H(5) 2.899 .
C(1) H(6) 3.084 .
C(1) H(13) 3.308 .
C(1) H(14) 2.661 .
C(1) H(18) 2.708 .
C(1) H(20) 3.185 2_566
C(6) H(2) 2.805 .
C(6) H(8) 2.058 .
C(6) H(9) 2.047 .
C(6) H(10) 2.039 .
C(6) H(11) 3.275 .
C(6) H(13) 3.269 .
C(6) H(17) 3.497 2_567
C(6) H(18) 3.546 2_567
C(6) H(22) 3.429 .
C(22) H(15) 3.031 2_666
C(22) H(19) 3.244 .
C(22) H(20) 2.034 .
C(22) H(21) 2.026 .
C(22) H(22) 3.242 .
C(22) H(23) 2.814 .
C(22) H(24) 3.133 .
C(22) H(25) 2.443 .
C(22) H(26) 3.167 2_656
C(20) H(1) 3.353 2_566
C(20) H(6) 3.146 .
C(20) H(6) 3.326 2_566
C(20) H(7) 3.377 .
C(20) H(20) 2.046 .
C(20) H(22) 3.230 .
C(21) H(1) 3.067 2_566
C(21) H(5) 3.376 2_566
C(21) H(15) 3.466 2_666
C(21) H(19) 2.024 .
C(21) H(21) 3.248 .
C(21) H(23) 3.073 .
C(21) H(25) 2.425 .
C(19) H(6) 3.152 .
C(19) H(7) 3.219 .
C(19) H(9) 2.998 .
C(19) H(19) 2.029 .
C(19) H(20) 3.313 .
C(19) H(21) 3.297 .
C(19) H(22) 2.037 .
C(19) H(23) 3.162 2_556
C(11) H(1) 3.364 .
C(11) H(2) 2.753 .
C(11) H(8) 3.099 .
C(11) H(9) 3.108 .
C(11) H(10) 3.275 .
C(11) H(12) 3.275 .
C(11) H(13) 2.045 .
C(11) H(18) 3.357 .
C(11) H(26) 2.665 .
C(13) H(1) 2.015 .
C(13) H(2) 2.901 .
C(13) H(3) 2.572 .
C(13) H(13) 2.748 .
C(13) H(14) 2.034 .
C(13) H(15) 3.281 .
C(13) H(17) 3.271 .
C(13) H(18) 2.030 .
C(14) H(1) 2.616 .
C(14) H(9) 3.536 1_565
C(14) H(13) 2.958 .
C(14) H(15) 2.038 .
C(14) H(16) 3.262 .
C(14) H(18) 3.246 .
C(14) H(21) 3.279 1_565
C(14) H(22) 3.019 1_565
C(3) H(1) 2.574 .
C(3) H(2) 2.045 .
C(3) H(3) 2.046 .
C(3) H(6) 2.039 .
C(3) H(7) 2.058 .
C(3) H(8) 3.336 .
C(3) H(12) 3.547 1_455
C(3) H(13) 3.181 1_455
C(3) H(17) 3.548 2_567
C(16) H(4) 3.539 1_655
C(16) H(5) 3.147 1_655
C(16) H(9) 3.513 1_565
C(16) H(10) 3.158 1_565
C(16) H(11) 3.591 2_667
C(16) H(12) 3.292 2_667
C(16) H(13) 3.474 .
C(16) H(14) 3.259 .
C(16) H(15) 2.023 .
C(16) H(17) 2.016 .
C(16) H(18) 3.255 .
C(16) H(24) 3.548 2_666
C(16) H(25) 3.599 2_666
C(8) H(3) 3.191 2_567
C(8) H(10) 2.030 .
C(8) H(11) 3.239 2_657
C(8) H(12) 2.034 .
C(8) H(13) 3.253 .
C(8) H(16) 3.376 1_545
C(8) H(16) 3.310 2_667
C(8) H(24) 3.519 1_556
C(8) H(24) 3.127 2_656
C(18) H(1) 3.229 .
C(18) H(2) 3.006 .
C(18) H(2) 3.198 2_567
C(18) H(3) 2.700 .
C(18) H(13) 2.962 .
C(18) H(14) 3.246 .
C(18) H(16) 3.256 .
C(18) H(17) 2.030 .
C(18) H(18) 3.452 2_567
C(15) H(5) 3.001 1_655
C(15) H(9) 3.390 1_565
C(15) H(13) 3.312 .
C(15) H(14) 2.038 .
C(15) H(16) 2.034 .
C(15) H(17) 3.231 .
C(15) H(21) 3.560 1_565
C(15) H(22) 2.781 1_565
C(15) H(25) 3.594 2_666
C(7) H(8) 2.849 .
C(7) H(9) 2.799 .
C(7) H(10) 3.485 2_557
C(7) H(11) 2.033 .
C(7) H(12) 3.250 .
C(7) H(16) 3.136 1_545
C(7) H(18) 3.419 2_567
C(23) H(14) 3.004 1_545
C(23) H(15) 3.578 1_545
C(23) H(15) 3.537 2_666
C(23) H(20) 3.252 .
C(23) H(21) 2.995 2_656
C(23) H(22) 2.011 .
C(23) H(22) 3.438 2_656
C(23) H(26) 3.301 2_656
C(4) H(1) 2.823 .
C(4) H(2) 2.926 .
C(4) H(3) 3.367 .
C(4) H(4) 2.030 .
C(4) H(5) 2.048 .
C(4) H(8) 3.152 .
C(4) H(13) 3.402 1_455
C(4) H(19) 2.895 .
C(4) H(23) 3.259 2_556
C(4) H(26) 3.587 1_455
C(4) H(27) 3.421 2_566
C(17) H(2) 3.159 2_567
C(17) H(8) 3.192 2_567
C(17) H(10) 3.142 1_565
C(17) H(12) 3.253 2_667
C(17) H(13) 3.322 .
C(17) H(15) 3.228 .
C(17) H(16) 2.022 .
C(17) H(18) 2.040 .
C(25) H(7) 3.161 2_556
C(25) H(8) 3.356 2_556
C(25) H(9) 3.317 2_556
C(25) H(11) 3.127 1_554
C(25) H(15) 3.257 2_666
C(25) H(16) 3.283 2_666
C(25) H(20) 2.491 .
C(25) H(26) 3.105 2_656
B(1) H(1) 2.613 .
B(1) H(13) 2.994 .
B(1) H(14) 2.747 .
B(1) H(26) 2.073 .
B(1) H(27) 2.064 .
B(1) H(27) 2.852 2_666
H(1) Si(1) 3.047 .
H(1) O(3) 2.482 .
H(1) C(12) 2.095 .
H(1) C(2) 2.021 .
H(1) C(20) 3.353 2_566
H(1) C(21) 3.067 2_566
H(1) C(11) 3.364 .
H(1) C(13) 2.015 .
H(1) C(14) 2.616 .
H(1) C(3) 2.574 .
H(1) C(18) 3.229 .
H(1) C(4) 2.823 .
H(1) B(1) 2.613 .
H(1) H(2) 2.751 .
H(1) H(3) 2.420 .
H(1) H(4) 3.480 .
H(1) H(5) 2.640 .
H(1) H(6) 2.648 .
H(1) H(14) 2.458 .
H(1) H(18) 3.477 .
H(1) H(19) 2.901 2_566
H(1) H(20) 2.354 2_566
H(1) H(25) 3.368 2_566
H(1) H(27) 3.361 .
H(2) Si(1) 2.940 .
H(2) C(12) 2.647 .
H(2) C(5) 2.876 .
H(2) C(1) 2.040 .
H(2) C(6) 2.805 .
H(2) C(11) 2.753 .
H(2) C(13) 2.901 .
H(2) C(3) 2.045 .
H(2) C(18) 3.006 .
H(2) C(18) 3.198 2_567
H(2) C(4) 2.926 .
H(2) C(17) 3.159 2_567
H(2) H(1) 2.751 .
H(2) H(3) 1.551 .
H(2) H(4) 2.218 .
H(2) H(5) 2.769 .
H(2) H(6) 3.567 .
H(2) H(7) 3.522 .
H(2) H(8) 2.636 .
H(2) H(17) 2.529 2_567
H(2) H(18) 2.458 .
H(2) H(18) 2.625 2_567
H(3) C(12) 3.401 .
H(3) C(9) 3.422 2_567
H(3) C(1) 2.045 .
H(3) C(13) 2.572 .
H(3) C(3) 2.046 .
H(3) C(8) 3.191 2_567
H(3) C(18) 2.700 .
H(3) C(4) 3.367 .
H(3) H(1) 2.420 .
H(3) H(2) 1.551 .
H(3) H(4) 2.425 .
H(3) H(5) 2.213 .
H(3) H(11) 3.122 2_567
H(3) H(12) 3.543 2_567
H(3) H(17) 3.586 2_567
H(3) H(18) 2.295 .
H(3) H(18) 3.337 2_567
H(3) H(20) 3.528 2_566
H(3) H(25) 3.065 2_566
H(4) Si(1) 3.263 .
H(4) C(10) 3.184 1_455
H(4) C(9) 3.215 1_455
H(4) C(2) 2.036 .
H(4) C(1) 3.341 .
H(4) C(16) 3.539 1_455
H(4) C(4) 2.030 .
H(4) H(1) 3.480 .
H(4) H(2) 2.218 .
H(4) H(3) 2.425 .
H(4) H(5) 1.551 .
H(4) H(6) 2.716 .
H(4) H(7) 2.162 .
H(4) H(8) 3.107 .
H(4) H(12) 2.618 1_455
H(4) H(13) 2.551 1_455
H(4) H(17) 2.940 2_567
H(5) Si(1) 3.577 .
H(5) C(2) 2.034 .
H(5) C(1) 2.899 .
H(5) C(21) 3.376 2_566
H(5) C(16) 3.147 1_455
H(5) C(15) 3.001 1_455
H(5) C(4) 2.048 .
H(5) H(1) 2.640 .
H(5) H(2) 2.769 .
H(5) H(3) 2.213 .
H(5) H(4) 1.551 .
H(5) H(6) 2.163 .
H(5) H(7) 2.528 .
H(5) H(13) 3.235 1_455
H(5) H(15) 2.829 1_455
H(5) H(16) 3.097 1_455
H(5) H(20) 3.031 2_566
H(5) H(25) 2.944 2_566
H(6) Si(1) 2.331 .
H(6) O(3) 3.492 .
H(6) O(3) 3.139 2_566
H(6) C(12) 3.238 .
H(6) C(2) 3.038 .
H(6) C(1) 3.084 .
H(6) C(20) 3.146 .
H(6) C(20) 3.326 2_566
H(6) C(19) 3.152 .
H(6) C(3) 2.039 .
H(6) H(1) 2.648 .
H(6) H(2) 3.567 .
H(6) H(4) 2.716 .
H(6) H(5) 2.163 .
H(6) H(7) 1.551 .
H(6) H(19) 2.501 .
H(6) H(19) 2.947 2_566
H(6) H(20) 3.538 2_566
H(6) H(27) 2.951 2_566
H(7) Si(1) 2.336 .
H(7) O(2) 3.175 1_455
H(7) O(1) 3.097 2_556
H(7) O(3) 3.578 2_566
H(7) C(10) 3.369 1_455
H(7) C(2) 3.319 .
H(7) C(5) 3.366 .
H(7) C(20) 3.377 .
H(7) C(19) 3.219 .
H(7) C(3) 2.058 .
H(7) C(25) 3.161 2_556
H(7) H(2) 3.522 .
H(7) H(4) 2.162 .
H(7) H(5) 2.528 .
H(7) H(6) 1.551 .
H(7) H(8) 3.196 .
H(7) H(12) 3.572 1_455
H(7) H(13) 2.777 1_455
H(7) H(19) 2.890 .
H(7) H(23) 2.674 2_556
H(7) H(24) 3.269 2_556
H(7) H(26) 2.687 1_455
H(7) H(27) 3.001 2_566
H(8) Si(1) 2.405 .
H(8) C(12) 3.392 .
H(8) C(2) 3.321 .
H(8) C(6) 2.058 .
H(8) C(11) 3.099 .
H(8) C(3) 3.336 .
H(8) C(7) 2.849 .
H(8) C(4) 3.152 .
H(8) C(17) 3.192 2_567
H(8) C(25) 3.356 2_556
H(8) H(2) 2.636 .
H(8) H(4) 3.107 .
H(8) H(7) 3.196 .
H(8) H(9) 1.551 .
H(8) H(10) 2.822 .
H(8) H(10) 2.813 2_557
H(8) H(12) 3.499 1_455
H(8) H(17) 2.382 2_567
H(8) H(23) 2.579 2_556
H(8) H(24) 3.347 2_556
H(9) Si(1) 2.394 .
H(9) C(12) 3.494 .
H(9) C(24) 3.021 .
H(9) C(6) 2.047 .
H(9) C(19) 2.998 .
H(9) C(11) 3.108 .
H(9) C(14) 3.536 1_545
H(9) C(16) 3.513 1_545
H(9) C(15) 3.390 1_545
H(9) C(7) 2.799 .
H(9) C(25) 3.317 2_556
H(9) H(8) 1.551 .
H(9) H(10) 2.768 .
H(9) H(10) 3.243 2_557
H(9) H(22) 2.552 .
H(9) H(23) 2.467 2_556
H(9) H(25) 3.468 2_556
H(10) C(9) 3.253 .
H(10) C(5) 2.727 .
H(10) C(5) 3.374 2_557
H(10) C(6) 2.039 .
H(10) C(11) 3.275 .
H(10) C(16) 3.158 1_545
H(10) C(8) 2.030 .
H(10) C(7) 3.485 2_557
H(10) C(17) 3.142 1_545
H(10) H(8) 2.822 .
H(10) H(8) 2.813 2_557
H(10) H(9) 2.768 .
H(10) H(9) 3.243 2_557
H(10) H(10) 2.690 2_557
H(10) H(11) 2.335 .
H(10) H(16) 3.019 1_545
H(10) H(17) 2.992 1_545
H(10) H(17) 3.586 2_567
H(11) C(10) 3.251 .
H(11) C(9) 2.039 .
H(11) C(6) 3.275 .
H(11) C(16) 3.591 2_667
H(11) C(8) 3.239 2_657
H(11) C(7) 2.033 .
H(11) C(25) 3.127 1_556
H(11) H(3) 3.122 2_567
H(11) H(10) 2.335 .
H(11) H(11) 2.830 2_657
H(11) H(12) 2.336 .
H(11) H(16) 3.449 1_545
H(11) H(16) 2.660 2_667
H(11) H(23) 3.388 1_556
H(11) H(24) 2.584 1_556
H(11) H(24) 3.479 2_656
H(11) H(25) 2.955 1_556
H(12) C(10) 2.021 .
H(12) C(11) 3.275 .
H(12) C(3) 3.547 1_655
H(12) C(16) 3.292 2_667
H(12) C(8) 2.034 .
H(12) C(7) 3.250 .
H(12) C(17) 3.253 2_667
H(12) H(3) 3.543 2_567
H(12) H(4) 2.618 1_655
H(12) H(7) 3.572 1_655
H(12) H(8) 3.499 1_655
H(12) H(11) 2.336 .
H(12) H(13) 2.319 .
H(12) H(16) 2.759 2_667
H(12) H(17) 2.668 2_667
H(12) H(24) 3.044 2_656
H(13) O(2) 2.952 .
H(13) C(12) 2.755 .
H(13) C(9) 2.020 .
H(13) C(1) 3.308 .
H(13) C(6) 3.269 .
H(13) C(11) 2.045 .
H(13) C(13) 2.748 .
H(13) C(14) 2.958 .
H(13) C(3) 3.181 1_655
H(13) C(16) 3.474 .
H(13) C(8) 3.253 .
H(13) C(18) 2.962 .
H(13) C(15) 3.312 .
H(13) C(4) 3.402 1_655
H(13) C(17) 3.322 .
H(13) B(1) 2.994 .
H(13) H(4) 2.551 1_655
H(13) H(5) 3.235 1_655
H(13) H(7) 2.777 1_655
H(13) H(12) 2.319 .
H(13) H(14) 3.401 .
H(13) H(18) 3.408 .
H(13) H(24) 3.549 2_656
H(13) H(26) 2.521 .
H(14) O(2) 3.503 .
H(14) O(3) 2.545 .
H(14) C(12) 3.220 .
H(14) C(24) 3.187 1_565
H(14) C(1) 2.661 .
H(14) C(13) 2.034 .
H(14) C(16) 3.259 .
H(14) C(18) 3.246 .
H(14) C(15) 2.038 .
H(14) C(23) 3.004 1_565
H(14) B(1) 2.747 .
H(14) H(1) 2.458 .
H(14) H(13) 3.401 .
H(14) H(15) 2.344 .
H(14) H(20) 3.330 2_566
H(14) H(21) 2.545 1_565
H(14) H(22) 2.901 1_565
H(14) H(27) 2.838 .
H(15) O(1) 2.975 2_666
H(15) C(24) 3.272 1_565
H(15) C(22) 3.031 2_666
H(15) C(21) 3.466 2_666
H(15) C(13) 3.281 .
H(15) C(14) 2.038 .
H(15) C(16) 2.023 .
H(15) C(23) 3.578 1_565
H(15) C(23) 3.537 2_666
H(15) C(17) 3.228 .
H(15) C(25) 3.257 2_666
H(15) H(5) 2.829 1_655
H(15) H(14) 2.344 .
H(15) H(16) 2.328 .
H(15) H(21) 3.122 1_565
H(15) H(22) 2.474 1_565
H(15) H(24) 3.288 2_666
H(15) H(25) 2.949 2_666
H(16) C(9) 3.358 2_667
H(16) C(14) 3.262 .
H(16) C(8) 3.376 1_565
H(16) C(8) 3.310 2_667
H(16) C(18) 3.256 .
H(16) C(15) 2.034 .
H(16) C(7) 3.136 1_565
H(16) C(17) 2.022 .
H(16) C(25) 3.283 2_666
H(16) H(5) 3.097 1_655
H(16) H(10) 3.019 1_565
H(16) H(11) 3.449 1_565
H(16) H(11) 2.660 2_667
H(16) H(12) 2.759 2_667
H(16) H(15) 2.328 .
H(16) H(17) 2.318 .
H(16) H(24) 2.801 2_666
H(16) H(25) 2.976 2_666
H(17) C(2) 3.303 2_567
H(17) C(5) 3.214 2_567
H(17) C(6) 3.497 2_567
H(17) C(13) 3.271 .
H(17) C(3) 3.548 2_567
H(17) C(16) 2.016 .
H(17) C(18) 2.030 .
H(17) C(15) 3.231 .
H(17) H(2) 2.529 2_567
H(17) H(3) 3.586 2_567
H(17) H(4) 2.940 2_567
H(17) H(8) 2.382 2_567
H(17) H(10) 2.992 1_565
H(17) H(10) 3.586 2_567
H(17) H(12) 2.668 2_667
H(17) H(16) 2.318 .
H(17) H(18) 2.335 .
H(18) C(10) 3.296 .
H(18) C(2) 2.599 .
H(18) C(2) 3.390 2_567
H(18) C(1) 2.708 .
H(18) C(6) 3.546 2_567
H(18) C(11) 3.357 .
H(18) C(13) 2.030 .
H(18) C(14) 3.246 .
H(18) C(16) 3.255 .
H(18) C(18) 3.452 2_567
H(18) C(7) 3.419 2_567
H(18) C(17) 2.040 .
H(18) H(1) 3.477 .
H(18) H(2) 2.458 .
H(18) H(2) 2.625 2_567
H(18) H(3) 2.295 .
H(18) H(3) 3.337 2_567
H(18) H(13) 3.408 .
H(18) H(17) 2.335 .
H(18) H(18) 2.547 2_567
H(19) Si(1) 2.958 .
H(19) O(3) 2.598 2_566
H(19) C(24) 3.230 .
H(19) C(22) 3.244 .
H(19) C(21) 2.024 .
H(19) C(19) 2.029 .
H(19) C(4) 2.895 .
H(19) H(1) 2.901 2_566
H(19) H(6) 2.501 .
H(19) H(6) 2.947 2_566
H(19) H(7) 2.890 .
H(19) H(20) 2.333 .
H(19) H(27) 2.830 2_566
H(20) O(1) 2.649 .
H(20) C(1) 3.185 2_566
H(20) C(22) 2.034 .
H(20) C(20) 2.046 .
H(20) C(19) 3.313 .
H(20) C(23) 3.252 .
H(20) C(25) 2.491 .
H(20) H(1) 2.354 2_566
H(20) H(3) 3.528 2_566
H(20) H(5) 3.031 2_566
H(20) H(6) 3.538 2_566
H(20) H(14) 3.330 2_566
H(20) H(19) 2.333 .
H(20) H(23) 2.649 .
H(20) H(24) 3.368 .
H(20) H(25) 1.937 .
H(21) O(2) 2.761 2_656
H(21) O(1) 2.500 .
H(21) C(24) 2.024 .
H(21) C(24) 3.077 2_656
H(21) C(22) 2.026 .
H(21) C(21) 3.248 .
H(21) C(19) 3.297 .
H(21) C(14) 3.279 1_545
H(21) C(15) 3.560 1_545
H(21) C(23) 2.995 2_656
H(21) H(14) 2.545 1_545
H(21) H(15) 3.122 1_545
H(21) H(21) 2.929 2_656
H(21) H(22) 2.312 .
H(21) H(22) 3.036 2_656
H(21) H(26) 2.745 2_656
H(21) H(27) 3.248 1_545
H(22) Si(1) 2.916 .
H(22) O(2) 3.597 .
H(22) O(1) 3.462 2_656
H(22) C(5) 3.020 .
H(22) C(6) 3.429 .
H(22) C(22) 3.242 .
H(22) C(20) 3.230 .
H(22) C(19) 2.037 .
H(22) C(14) 3.019 1_545
H(22) C(15) 2.781 1_545
H(22) C(23) 2.011 .
H(22) C(23) 3.438 2_656
H(22) H(9) 2.552 .
H(22) H(14) 2.901 1_545
H(22) H(15) 2.474 1_545
H(22) H(21) 2.312 .
H(22) H(21) 3.036 2_656
H(22) H(26) 3.304 .
H(23) Si(1) 2.977 2_556
H(23) O(1) 1.961 .
H(23) C(5) 2.720 2_556
H(23) C(22) 2.814 .
H(23) C(21) 3.073 .
H(23) C(19) 3.162 2_556
H(23) C(4) 3.259 2_556
H(23) H(7) 2.674 2_556
H(23) H(8) 2.579 2_556
H(23) H(9) 2.467 2_556
H(23) H(11) 3.388 1_554
H(23) H(20) 2.649 .
H(23) H(24) 1.551 .
H(23) H(25) 1.551 .
H(23) H(26) 3.419 2_656
H(24) O(1) 1.963 .
H(24) C(10) 3.190 2_656
H(24) C(9) 2.870 2_656
H(24) C(22) 3.133 .
H(24) C(16) 3.548 2_666
H(24) C(8) 3.519 1_554
H(24) C(8) 3.127 2_656
H(24) H(7) 3.269 2_556
H(24) H(8) 3.347 2_556
H(24) H(11) 2.584 1_554
H(24) H(11) 3.479 2_656
H(24) H(12) 3.044 2_656
H(24) H(13) 3.549 2_656
H(24) H(15) 3.288 2_666
H(24) H(16) 2.801 2_666
H(24) H(20) 3.368 .
H(24) H(23) 1.551 .
H(24) H(25) 1.551 .
H(24) H(26) 3.061 2_656
H(25) O(1) 1.957 .
H(25) C(22) 2.443 .
H(25) C(21) 2.425 .
H(25) C(16) 3.599 2_666
H(25) C(15) 3.594 2_666
H(25) H(1) 3.368 2_566
H(25) H(3) 3.065 2_566
H(25) H(5) 2.944 2_566
H(25) H(9) 3.468 2_556
H(25) H(11) 2.955 1_554
H(25) H(15) 2.949 2_666
H(25) H(16) 2.976 2_666
H(25) H(20) 1.937 .
H(25) H(23) 1.551 .
H(25) H(24) 1.551 .
H(26) O(1) 2.169 2_656
H(26) O(3) 3.265 .
H(26) O(3) 3.428 2_666
H(26) C(10) 2.666 .
H(26) C(12) 2.758 .
H(26) C(22) 3.167 2_656
H(26) C(11) 2.665 .
H(26) C(23) 3.301 2_656
H(26) C(4) 3.587 1_655
H(26) C(25) 3.105 2_656
H(26) B(1) 2.073 .
H(26) H(7) 2.687 1_655
H(26) H(13) 2.521 .
H(26) H(21) 2.745 2_656
H(26) H(22) 3.304 .
H(26) H(23) 3.419 2_656
H(26) H(24) 3.061 2_656
H(26) H(27) 3.575 .
H(26) H(27) 2.477 2_666
H(27) O(2) 2.541 .
H(27) O(2) 1.856 2_666
H(27) O(3) 3.107 2_666
H(27) C(12) 3.438 .
H(27) C(4) 3.421 2_566
H(27) B(1) 2.064 .
H(27) B(1) 2.852 2_666
H(27) H(1) 3.361 .
H(27) H(6) 2.951 2_566
H(27) H(7) 3.001 2_566
H(27) H(14) 2.838 .
H(27) H(19) 2.830 2_566
H(27) H(21) 3.248 1_565
H(27) H(26) 3.575 .
H(27) H(26) 2.477 2_666
H(27) H(27) 2.675 2_666

loop_
_geom_torsion_atom_site_label_1
_geom_torsion_atom_site_label_2
_geom_torsion_atom_site_label_3
_geom_torsion_atom_site_label_4
_geom_torsion
C(12) Si(1) C(5) C(6) -8.12(19)
C(5) Si(1) C(12) C(1) -104.97(19)
C(5) Si(1) C(12) C(11) 11.04(18)
C(5) Si(1) C(12) B(1) 136.7(2)
C(12) Si(1) C(19) C(24) 71.2(3)
C(12) Si(1) C(19) C(20) -109.1(2)
C(19) Si(1) C(12) C(1) 139.03(19)
C(19) Si(1) C(12) C(11) -104.95(19)
C(19) Si(1) C(12) B(1) 20.7(2)
C(12) Si(1) C(4) C(3) -47.9(2)
C(4) Si(1) C(12) C(1) 14.7(2)
C(4) Si(1) C(12) C(11) 130.72(17)
C(4) Si(1) C(12) B(1) -103.7(2)
C(5) Si(1) C(19) C(24) -35.7(3)
C(5) Si(1) C(19) C(20) 144.1(2)
C(19) Si(1) C(5) C(6) 111.4(2)
C(5) Si(1) C(4) C(3) 57.4(2)
C(4) Si(1) C(5) C(6) -120.4(2)
C(19) Si(1) C(4) C(3) -174.6(2)
C(4) Si(1) C(19) C(24) -166.6(2)
C(4) Si(1) C(19) C(20) 13.2(3)
C(25) O(1) C(22) C(21) 4.8(4)
C(25) O(1) C(22) C(23) -175.4(2)
C(9) C(10) C(11) C(12) 174.2(2)
C(9) C(10) C(11) C(6) -3.0(4)
C(11) C(10) C(9) C(8) 1.2(4)
Si(1) C(12) C(1) C(2) 41.2(3)
Si(1) C(12) C(1) C(13) 168.9(2)
Si(1) C(12) C(11) C(10) 170.8(2)
Si(1) C(12) C(11) C(6) -12.0(2)
Si(1) C(12) B(1) O(2) -101.4(3)
Si(1) C(12) B(1) O(3) 75.0(3)
C(1) C(12) C(11) C(10) -75.4(3)
C(1) C(12) C(11) C(6) 101.8(3)
C(11) C(12) C(1) C(2) -70.1(3)
C(11) C(12) C(1) C(13) 57.6(3)
C(1) C(12) B(1) O(2) 141.7(3)
C(1) C(12) B(1) O(3) -42.0(4)
B(1) C(12) C(1) C(2) 159.9(3)
B(1) C(12) C(1) C(13) -72.4(3)
C(11) C(12) B(1) O(2) 15.7(5)
C(11) C(12) B(1) O(3) -167.9(3)
B(1) C(12) C(11) C(10) 50.1(4)
B(1) C(12) C(11) C(6) -132.7(3)
C(10) C(9) C(8) C(7) 0.9(4)
C(1) C(2) C(3) C(4) 39.8(3)
C(3) C(2) C(1) C(12) -78.7(3)
C(3) C(2) C(1) C(13) 155.1(2)
C(19) C(24) C(23) C(22) 1.6(5)
C(23) C(24) C(19) Si(1) 179.2(2)
C(23) C(24) C(19) C(20) -0.5(4)
Si(1) C(5) C(6) C(11) 2.5(3)
Si(1) C(5) C(6) C(7) -176.0(2)
C(12) C(1) C(13) C(14) 75.8(3)
C(12) C(1) C(13) C(18) -100.1(3)
C(2) C(1) C(13) C(14) -156.9(2)
C(2) C(1) C(13) C(18) 27.1(3)
C(5) C(6) C(11) C(10) -175.9(2)
C(5) C(6) C(11) C(12) 6.8(3)
C(5) C(6) C(7) C(8) 177.8(2)
C(11) C(6) C(7) C(8) -0.7(4)
C(7) C(6) C(11) C(10) 2.7(4)
C(7) C(6) C(11) C(12) -174.7(2)
O(1) C(22) C(21) C(20) -178.3(3)
O(1) C(22) C(23) C(24) 177.9(2)
C(21) C(22) C(23) C(24) -2.3(5)
C(23) C(22) C(21) C(20) 1.8(4)
C(21) C(20) C(19) Si(1) -179.6(2)
C(21) C(20) C(19) C(24) 0.1(3)
C(19) C(20) C(21) C(22) -0.8(5)
C(1) C(13) C(14) C(15) -173.6(2)
C(1) C(13) C(18) C(17) 174.0(2)
C(14) C(13) C(18) C(17) -2.1(4)
C(18) C(13) C(14) C(15) 2.5(4)
C(13) C(14) C(15) C(16) -0.7(4)
C(2) C(3) C(4) Si(1) 22.5(3)
C(15) C(16) C(17) C(18) 2.1(4)
C(17) C(16) C(15) C(14) -1.6(4)
C(9) C(8) C(7) C(6) -1.1(4)
C(13) C(18) C(17) C(16) -0.2(4)
